data_8105600
loop_
_publ_author_name
'Cuihong, Zhang'
'Xiaohu, Wei'
'Liguo, Yang'
'Zhenzhen, He'
'Jiaze, Wu'
'Hao, Liu'
'Xin, Li'
'Zongcheng, Miao'

_publ_section_title
;
 Crystal structure of
 tetrakis(n-butyl)-(\m2-1,2-bis(2-oxidobenzoyl)hydrazine-1,2-diido-\k6
 N,O,O&#x2032;:N&#x2032;,O&#x2032;&#x2032;,O&#x2032;&#x2032;&#x2032;)ditin(IV),
 C30H44N2O4Sn2
;
_journal_issue 2
_journal_name_full 'Zeitschrift f\"ur Kristallographie - New Crystal Structures'
_journal_page_first 233
_journal_page_last 234
_journal_paper_doi 10.1515/ncrs-2018-0273
_journal_volume 234
_journal_year 2019
_chemical_formula_sum 'C30 H44 N2 O4 Sn2'
_chemical_formula_weight 734.05
_space_group_crystal_system monoclinic
_space_group_IT_number 14
_space_group_name_Hall '-P 2ybc'
_space_group_name_H-M_alt 'P 1 21/c 1'
_atom_sites_solution_hydrogens geom
_audit_creation_method SHELXL-2014/7
_cell_angle_alpha 90
_cell_angle_beta 92.0460(10)
_cell_angle_gamma 90
_cell_formula_units_Z 2
_cell_length_a 8.8810(8)
_cell_length_b 16.8999(13)
_cell_length_c 10.5705(10)
_cell_measurement_reflns_used 1297
_cell_measurement_temperature 298(2)
_cell_measurement_theta_max 26.306
_cell_measurement_theta_min 3.087
_cell_volume 1585.5(2)
_computing_structure_refinement 'SHELXL-2014/7 (Sheldrick, 2014)'
_diffrn_ambient_temperature 298(2)
_diffrn_measured_fraction_theta_full 0.993
_diffrn_measured_fraction_theta_max 0.993
_diffrn_measurement_device_type 'CCD area detector'
_diffrn_measurement_method 'phi and omega scans'
_diffrn_radiation_type MoK\a
_diffrn_radiation_wavelength 0.71073
_diffrn_reflns_av_R_equivalents 0.0690
_diffrn_reflns_av_unetI/netI 0.0739
_diffrn_reflns_Laue_measured_fraction_full 0.993
_diffrn_reflns_Laue_measured_fraction_max 0.993
_diffrn_reflns_limit_h_max 10
_diffrn_reflns_limit_h_min -9
_diffrn_reflns_limit_k_max 20
_diffrn_reflns_limit_k_min -13
_diffrn_reflns_limit_l_max 12
_diffrn_reflns_limit_l_min -12
_diffrn_reflns_number 7943
_diffrn_reflns_point_group_measured_fraction_full 0.993
_diffrn_reflns_point_group_measured_fraction_max 0.993
_diffrn_reflns_theta_full 25.017
_diffrn_reflns_theta_max 25.017
_diffrn_reflns_theta_min 2.295
_exptl_absorpt_coefficient_mu 1.610
_exptl_absorpt_correction_T_max 0.8556
_exptl_absorpt_correction_T_min 0.6796
_exptl_absorpt_correction_type multi-scan
_exptl_crystal_colour red
_exptl_crystal_density_diffrn 1.538
_exptl_crystal_description block
_exptl_crystal_F_000 740
_exptl_crystal_size_max 0.260
_exptl_crystal_size_mid 0.160
_exptl_crystal_size_min 0.100
_refine_diff_density_max 0.550
_refine_diff_density_min -0.507
_refine_diff_density_rms 0.102
_refine_ls_extinction_coef .
_refine_ls_extinction_method none
_refine_ls_goodness_of_fit_ref 1.134
_refine_ls_hydrogen_treatment constr
_refine_ls_matrix_type full
_refine_ls_number_parameters 174
_refine_ls_number_reflns 2782
_refine_ls_number_restraints 222
_refine_ls_restrained_S_all 1.166
_refine_ls_R_factor_all 0.1103
_refine_ls_R_factor_gt 0.0660
_refine_ls_shift/su_max 0.000
_refine_ls_shift/su_mean 0.000
_refine_ls_structure_factor_coef Fsqd
_refine_ls_weighting_details 'w=1/[\s^2^(Fo^2^)+(0.0530P)^2^] where P=(Fo^2^+2Fc^2^)/3'
_refine_ls_weighting_scheme calc
_refine_ls_wR_factor_gt 0.1387
_refine_ls_wR_factor_ref 0.1528
_reflns_Friedel_coverage 0.000
_reflns_Friedel_fraction_full .
_reflns_Friedel_fraction_max .
_reflns_number_gt 1637
_reflns_number_total 2782
_reflns_threshold_expression 'I > 2\s(I)'
_cod_data_source_file suppl_ncrs-2018-0273_suppl.cif
_cod_data_source_block 1
_cod_original_sg_symbol_H-M 'P 21/c'
_cod_database_code 8105600
_shelx_shelxl_version_number 2014/7
_shelx_space_group_comment
;
The symmetry employed for this shelxl refinement is uniquely defined
by the following loop, which should always be used as a source of
symmetry information in preference to the above space-group names.
They are only intended as comments.
;
_shelx_estimated_absorpt_t_min 0.680
_shelx_estimated_absorpt_t_max 0.856

loop_
_space_group_symop_operation_xyz
'x, y, z'
'-x, y+1/2, -z+1/2'
'-x, -y, -z'
'x, -y-1/2, z-1/2'

loop_
_atom_site_label
_atom_site_type_symbol
_atom_site_fract_x
_atom_site_fract_y
_atom_site_fract_z
_atom_site_U_iso_or_equiv
_atom_site_adp_type
_atom_site_occupancy
_atom_site_site_symmetry_order
_atom_site_calc_flag
_atom_site_refinement_flags_posn
_atom_site_refinement_flags_adp
_atom_site_refinement_flags_occupancy
_atom_site_disorder_assembly
_atom_site_disorder_group
Sn1 Sn 0.72189(7) -0.01162(4) 0.43518(5) 0.0693(3) Uani 1 1 d . . . . .
N1 N 0.9354(7) 0.0048(3) 0.5363(6) 0.0582(17) Uani 1 1 d . . . . .
O1 O 1.1006(7) 0.0310(4) 0.6964(5) 0.0813(18) Uani 1 1 d . . . . .
O2 O 0.6280(7) 0.0155(4) 0.6044(5) 0.0804(18) Uani 1 1 d . . . . .
C1 C 0.9675(11) 0.0221(5) 0.6546(8) 0.064(2) Uani 1 1 d . U . . .
C2 C 0.8425(9) 0.0318(5) 0.7442(7) 0.0604(19) Uani 1 1 d . U . . .
C3 C 0.8943(10) 0.0495(5) 0.8696(7) 0.067(2) Uani 1 1 d . U . . .
H3 H 0.9972 0.0533 0.8881 0.081 Uiso 1 1 calc R U . . .
C4 C 0.7939(10) 0.0612(5) 0.9641(8) 0.075(2) Uani 1 1 d . U . . .
H4 H 0.8294 0.0688 1.0470 0.090 Uiso 1 1 calc R U . . .
C5 C 0.6442(11) 0.0617(5) 0.9367(8) 0.074(2) Uani 1 1 d . U . . .
H5 H 0.5768 0.0727 0.9997 0.089 Uiso 1 1 calc R U . . .
C6 C 0.5925(10) 0.0462(5) 0.8166(8) 0.076(2) Uani 1 1 d . U . . .
H6 H 0.4891 0.0460 0.7992 0.091 Uiso 1 1 calc R U . . .
C7 C 0.6888(10) 0.0307(5) 0.7195(7) 0.063(2) Uani 1 1 d . U . . .
C8 C 0.763(2) -0.3159(10) 0.4022(18) 0.248(8) Uani 1 1 d D U . . .
H8A H 0.6814 -0.3104 0.3405 0.372 Uiso 1 1 calc R U . . .
H8B H 0.7785 -0.3709 0.4209 0.372 Uiso 1 1 calc R U . . .
H8C H 0.8528 -0.2938 0.3693 0.372 Uiso 1 1 calc R U . . .
C9 C 0.7244(17) -0.2733(7) 0.5200(16) 0.188(5) Uani 1 1 d D U . . .
H9A H 0.7783 -0.2968 0.5921 0.226 Uiso 1 1 calc R U . . .
H9B H 0.6173 -0.2778 0.5333 0.226 Uiso 1 1 calc R U . . .
C10 C 0.7681(14) -0.1853(7) 0.5085(15) 0.165(5) Uani 1 1 d D U . . .
H10A H 0.7737 -0.1629 0.5930 0.198 Uiso 1 1 calc R U . . .
H10B H 0.8685 -0.1828 0.4755 0.198 Uiso 1 1 calc R U . . .
C11 C 0.6661(12) -0.1330(6) 0.4267(11) 0.119(4) Uani 1 1 d D U . . .
H11A H 0.5632 -0.1395 0.4527 0.143 Uiso 1 1 calc R U . . .
H11B H 0.6703 -0.1505 0.3395 0.143 Uiso 1 1 calc R U . . .
C12 C 0.775(2) 0.2489(9) 0.1736(15) 0.230(7) Uani 1 1 d D U . . .
H12A H 0.8786 0.2369 0.1606 0.346 Uiso 1 1 calc R U . . .
H12B H 0.7546 0.3029 0.1505 0.346 Uiso 1 1 calc R U . . .
H12C H 0.7119 0.2145 0.1221 0.346 Uiso 1 1 calc R U . . .
C13 C 0.7411(17) 0.2367(7) 0.3107(15) 0.174(5) Uani 1 1 d D U . . .
H13A H 0.6339 0.2439 0.3216 0.209 Uiso 1 1 calc R U . . .
H13B H 0.7940 0.2766 0.3611 0.209 Uiso 1 1 calc R U . . .
C14 C 0.7875(14) 0.1546(6) 0.3589(13) 0.151(4) Uani 1 1 d D U . . .
H14A H 0.8747 0.1368 0.3140 0.181 Uiso 1 1 calc R U . . .
H14B H 0.8165 0.1581 0.4481 0.181 Uiso 1 1 calc R U . . .
C15 C 0.6617(11) 0.0941(5) 0.3414(10) 0.100(3) Uani 1 1 d D U . . .
H15A H 0.6435 0.0837 0.2519 0.119 Uiso 1 1 calc R U . . .
H15B H 0.5696 0.1149 0.3753 0.119 Uiso 1 1 calc R U . . .

loop_
_atom_site_aniso_label
_atom_site_aniso_U_11
_atom_site_aniso_U_22
_atom_site_aniso_U_33
_atom_site_aniso_U_23
_atom_site_aniso_U_13
_atom_site_aniso_U_12
Sn1 0.0669(5) 0.0943(6) 0.0473(4) -0.0080(3) 0.0100(3) -0.0023(3)
N1 0.057(4) 0.077(5) 0.042(4) -0.003(3) 0.015(3) 0.002(3)
O1 0.065(4) 0.138(6) 0.041(3) -0.017(3) 0.010(3) 0.004(4)
O2 0.060(4) 0.132(5) 0.050(3) -0.012(3) 0.009(3) 0.002(3)
C1 0.065(5) 0.081(5) 0.047(5) -0.006(4) 0.009(4) 0.013(4)
C2 0.050(5) 0.077(5) 0.055(4) 0.000(4) 0.014(4) 0.001(4)
C3 0.061(5) 0.094(5) 0.048(4) -0.013(4) 0.007(4) 0.002(4)
C4 0.079(5) 0.107(6) 0.039(4) -0.010(4) 0.015(4) 0.009(5)
C5 0.069(5) 0.107(6) 0.049(5) -0.013(4) 0.019(4) 0.002(5)
C6 0.074(6) 0.099(6) 0.056(5) -0.007(4) 0.018(4) -0.003(4)
C7 0.071(5) 0.084(5) 0.036(4) -0.004(4) 0.018(4) -0.003(4)
C8 0.235(14) 0.241(14) 0.269(14) -0.039(11) 0.025(12) -0.011(11)
C9 0.167(11) 0.153(10) 0.245(13) -0.010(10) 0.013(10) -0.032(9)
C10 0.134(10) 0.129(9) 0.231(13) 0.007(9) -0.014(10) -0.010(8)
C11 0.097(8) 0.108(8) 0.152(10) -0.026(7) 0.000(8) -0.026(6)
C12 0.283(14) 0.193(12) 0.217(13) -0.022(11) 0.028(12) 0.038(11)
C13 0.183(8) 0.158(8) 0.179(8) 0.005(7) -0.003(7) -0.005(7)
C14 0.164(8) 0.132(7) 0.154(7) 0.025(6) -0.013(7) 0.006(6)
C15 0.085(7) 0.117(8) 0.096(7) 0.000(6) 0.000(6) -0.008(6)

loop_
_atom_type_symbol
_atom_type_description
_atom_type_scat_dispersion_real
_atom_type_scat_dispersion_imag
_atom_type_scat_source
C C 0.0033 0.0016 'International Tables Vol C Tables 4.2.6.8 and 6.1.1.4'
H H 0.0000 0.0000 'International Tables Vol C Tables 4.2.6.8 and 6.1.1.4'
N N 0.0061 0.0033 'International Tables Vol C Tables 4.2.6.8 and 6.1.1.4'
O O 0.0106 0.0060 'International Tables Vol C Tables 4.2.6.8 and 6.1.1.4'
Sn Sn -0.6537 1.4246 'International Tables Vol C Tables 4.2.6.8 and 6.1.1.4'

loop_
_geom_angle_atom_site_label_1
_geom_angle_atom_site_label_2
_geom_angle_atom_site_label_3
_geom_angle
_geom_angle_site_symmetry_1
_geom_angle_site_symmetry_3
O2 Sn1 C15 96.7(3) . .
O2 Sn1 C11 98.7(4) . .
C15 Sn1 C11 138.6(4) . .
O2 Sn1 N1 85.2(2) . .
C15 Sn1 N1 109.2(3) . .
C11 Sn1 N1 110.2(3) . .
O2 Sn1 O1 157.2(2) . 3_756
C15 Sn1 O1 90.2(3) . 3_756
C11 Sn1 O1 90.1(4) . 3_756
N1 Sn1 O1 72.0(2) . 3_756
C1 N1 N1 113.1(8) . 3_756
C1 N1 Sn1 131.3(6) . .
N1 N1 Sn1 115.6(6) 3_756 .
C1 O1 Sn1 117.0(5) . 3_756
C7 O2 Sn1 132.2(5) . .
O1 C1 N1 122.3(8) . .
O1 C1 C2 118.4(7) . .
N1 C1 C2 119.3(8) . .
C7 C2 C3 117.7(7) . .
C7 C2 C1 129.1(8) . .
C3 C2 C1 113.0(7) . .
C4 C3 C2 120.7(8) . .
C4 C3 H3 119.6 . .
C2 C3 H3 119.6 . .
C5 C4 C3 120.2(8) . .
C5 C4 H4 119.9 . .
C3 C4 H4 119.9 . .
C4 C5 C6 119.7(9) . .
C4 C5 H5 120.2 . .
C6 C5 H5 120.2 . .
C5 C6 C7 122.2(9) . .
C5 C6 H6 118.9 . .
C7 C6 H6 118.9 . .
O2 C7 C2 122.6(7) . .
O2 C7 C6 118.1(8) . .
C2 C7 C6 119.3(8) . .
C9 C8 H8A 109.5 . .
C9 C8 H8B 109.5 . .
H8A C8 H8B 109.5 . .
C9 C8 H8C 109.5 . .
H8A C8 H8C 109.5 . .
H8B C8 H8C 109.5 . .
C8 C9 C10 109.6(11) . .
C8 C9 H9A 109.8 . .
C10 C9 H9A 109.8 . .
C8 C9 H9B 109.8 . .
C10 C9 H9B 109.8 . .
H9A C9 H9B 108.2 . .
C11 C10 C9 117.5(10) . .
C11 C10 H10A 107.9 . .
C9 C10 H10A 107.9 . .
C11 C10 H10B 107.9 . .
C9 C10 H10B 107.9 . .
H10A C10 H10B 107.2 . .
C10 C11 Sn1 114.1(7) . .
C10 C11 H11A 108.7 . .
Sn1 C11 H11A 108.7 . .
C10 C11 H11B 108.7 . .
Sn1 C11 H11B 108.7 . .
H11A C11 H11B 107.6 . .
C13 C12 H12A 109.5 . .
C13 C12 H12B 109.5 . .
H12A C12 H12B 109.5 . .
C13 C12 H12C 109.5 . .
H12A C12 H12C 109.5 . .
H12B C12 H12C 109.5 . .
C12 C13 C14 112.6(11) . .
C12 C13 H13A 109.1 . .
C14 C13 H13A 109.1 . .
C12 C13 H13B 109.1 . .
C14 C13 H13B 109.1 . .
H13A C13 H13B 107.8 . .
C15 C14 C13 112.4(9) . .
C15 C14 H14A 109.1 . .
C13 C14 H14A 109.1 . .
C15 C14 H14B 109.1 . .
C13 C14 H14B 109.1 . .
H14A C14 H14B 107.9 . .
C14 C15 Sn1 109.9(7) . .
C14 C15 H15A 109.7 . .
Sn1 C15 H15A 109.7 . .
C14 C15 H15B 109.7 . .
Sn1 C15 H15B 109.7 . .
H15A C15 H15B 108.2 . .

loop_
_geom_bond_atom_site_label_1
_geom_bond_atom_site_label_2
_geom_bond_distance
_geom_bond_site_symmetry_2
Sn1 O2 2.052(6) .
Sn1 C15 2.103(9) .
Sn1 C11 2.111(10) .
Sn1 N1 2.161(6) .
Sn1 O1 2.164(6) 3_756
N1 C1 1.305(10) .
N1 N1 1.413(12) 3_756
O1 C1 1.256(9) .
O1 Sn1 2.164(6) 3_756
O2 C7 1.338(9) .
C1 C2 1.494(11) .
C2 C7 1.381(11) .
C2 C3 1.419(10) .
C3 C4 1.376(10) .
C3 H3 0.9300 .
C4 C5 1.351(11) .
C4 H4 0.9300 .
C5 C6 1.360(11) .
C5 H5 0.9300 .
C6 C7 1.385(11) .
C6 H6 0.9300 .
C8 C9 1.488(9) .
C8 H8A 0.9600 .
C8 H8B 0.9600 .
C8 H8C 0.9600 .
C9 C10 1.542(9) .
C9 H9A 0.9700 .
C9 H9B 0.9700 .
C10 C11 1.515(9) .
C10 H10A 0.9700 .
C10 H10B 0.9700 .
C11 H11A 0.9700 .
C11 H11B 0.9700 .
C12 C13 1.504(9) .
C12 H12A 0.9600 .
C12 H12B 0.9600 .
C12 H12C 0.9600 .
C13 C14 1.531(8) .
C13 H13A 0.9700 .
C13 H13B 0.9700 .
C14 C15 1.521(8) .
C14 H14A 0.9700 .
C14 H14B 0.9700 .
C15 H15A 0.9700 .
C15 H15B 0.9700 .

loop_
_geom_torsion_atom_site_label_1
_geom_torsion_atom_site_label_2
_geom_torsion_atom_site_label_3
_geom_torsion_atom_site_label_4
_geom_torsion
_geom_torsion_site_symmetry_1
_geom_torsion_site_symmetry_2
_geom_torsion_site_symmetry_3
_geom_torsion_site_symmetry_4
Sn1 O1 C1 N1 -2.5(11) 3_756 . . .
Sn1 O1 C1 C2 177.6(5) 3_756 . . .
N1 N1 C1 O1 1.7(13) 3_756 . . .
Sn1 N1 C1 O1 -178.5(6) . . . .
N1 N1 C1 C2 -178.3(7) 3_756 . . .
Sn1 N1 C1 C2 1.5(12) . . . .
O1 C1 C2 C7 174.8(8) . . . .
N1 C1 C2 C7 -5.1(13) . . . .
O1 C1 C2 C3 -0.7(11) . . . .
N1 C1 C2 C3 179.3(7) . . . .
C7 C2 C3 C4 3.2(13) . . . .
C1 C2 C3 C4 179.3(8) . . . .
C2 C3 C4 C5 -4.9(13) . . . .
C3 C4 C5 C6 3.7(14) . . . .
C4 C5 C6 C7 -0.9(14) . . . .
Sn1 O2 C7 C2 1.2(13) . . . .
Sn1 O2 C7 C6 -179.1(6) . . . .
C3 C2 C7 O2 179.3(8) . . . .
C1 C2 C7 O2 3.9(14) . . . .
C3 C2 C7 C6 -0.4(12) . . . .
C1 C2 C7 C6 -175.8(8) . . . .
C5 C6 C7 O2 179.6(8) . . . .
C5 C6 C7 C2 -0.7(14) . . . .
C8 C9 C10 C11 76.2(18) . . . .
C9 C10 C11 Sn1 173.1(9) . . . .
C12 C13 C14 C15 -89.8(16) . . . .
C13 C14 C15 Sn1 -171.1(9) . . . .
